data_4085132
loop_
_publ_author_name
'Brill, Marcel'
'Collado, Alba'
'Cordes, David B.'
'Slawin, Alexandra M. Z.'
'Vogt, Matthias'
'Gr\"utzmacher, Hansj\"org'
'Nolan, Steven P.'

_publ_section_title
;
 Synthesis and Characterization of Gold(I) Complexes of
 Dibenzotropylidene-Functionalized NHC Ligands (Trop-NHCs)
;
_journal_issue 1
_journal_name_full Organometallics
_journal_page_first 263
_journal_paper_doi 10.1021/om501093s
_journal_volume 34
_journal_year 2015
_chemical_formula_moiety 'C28 H28 Au Cl N2'
_chemical_formula_sum 'C28 H28 Au Cl N2'
_chemical_formula_weight 624.96
_space_group_IT_number 14
_symmetry_cell_setting monoclinic
_symmetry_Int_Tables_number 14
_symmetry_space_group_name_Hall '-P 2ybc'
_symmetry_space_group_name_H-M 'P 1 21/c 1'
_atom_sites_solution_hydrogens geom
_atom_sites_solution_primary direct
_atom_sites_solution_secondary difmap
_cell_angle_alpha 90.0000
_cell_angle_beta 109.762(7)
_cell_angle_gamma 90.0000
_cell_formula_units_Z 4
_cell_length_a 14.766(3)
_cell_length_b 12.136(2)
_cell_length_c 13.887(3)
_cell_measurement_reflns_used 5540
_cell_measurement_temperature 173
_cell_measurement_theta_max 25.40
_cell_measurement_theta_min 1.50
_cell_volume 2342.0(8)
_computing_cell_refinement 'CrystalClear-SM Expert 2.1 b32'
_computing_data_collection 'CrystalClear-SM Expert 2.1 b32 (Rigaku, 2014)'
_computing_data_reduction 'CrystalClear-SM Expert 2.1 b32'
_computing_molecular_graphics 'CrystalStructure 4.1'
_computing_publication_material 'CrystalStructure 4.1 (Rigaku, 2014)'
_computing_structure_refinement 'SHELXL-2013 (Sheldrick, 2013)'
_computing_structure_solution 'SIR2011 (Burla, et al., 2012)'
_diffrn_ambient_temperature 173
_diffrn_detector_area_resol_mean 11.628
_diffrn_measured_fraction_theta_full 0.999
_diffrn_measured_fraction_theta_max 0.996
_diffrn_measurement_device_type 'Rigaku XtaLAB P200'
_diffrn_measurement_method \w
_diffrn_radiation_type 'Mo K\a'
_diffrn_radiation_wavelength 0.71075
_diffrn_reflns_av_R_equivalents 0.1450
_diffrn_reflns_Laue_measured_fraction_full 0.999
_diffrn_reflns_Laue_measured_fraction_max 0.996
_diffrn_reflns_limit_h_max 17
_diffrn_reflns_limit_h_min -17
_diffrn_reflns_limit_k_max 14
_diffrn_reflns_limit_k_min -14
_diffrn_reflns_limit_l_max 16
_diffrn_reflns_limit_l_min -16
_diffrn_reflns_number 4309
_diffrn_reflns_point_group_measured_fraction_full 0.999
_diffrn_reflns_point_group_measured_fraction_max 0.996
_diffrn_reflns_theta_full 25.242
_diffrn_reflns_theta_max 25.397
_diffrn_reflns_theta_min 1.465
_diffrn_standards_number 0
_exptl_absorpt_coefficient_mu 6.436
_exptl_absorpt_correction_T_max 0.824
_exptl_absorpt_correction_T_min 0.433
_exptl_absorpt_correction_type multi-scan
_exptl_absorpt_process_details 'REQAB (Rigaku, 1998)'
_exptl_crystal_colour colorless
_exptl_crystal_density_diffrn 1.772
_exptl_crystal_density_method 'not measured'
_exptl_crystal_description platelet
_exptl_crystal_F_000 1224.00
_exptl_crystal_size_max 0.150
_exptl_crystal_size_mid 0.090
_exptl_crystal_size_min 0.030
_refine_diff_density_max 2.53
_refine_diff_density_min -1.96
_refine_ls_extinction_method none
_refine_ls_goodness_of_fit_ref 1.017
_refine_ls_hydrogen_treatment constr
_refine_ls_number_parameters 290
_refine_ls_number_reflns 4309
_refine_ls_number_restraints 0
_refine_ls_R_factor_all 0.0846
_refine_ls_R_factor_gt 0.0633
_refine_ls_shift/su_max 0.001
_refine_ls_structure_factor_coef Fsqd
_refine_ls_weighting_details 'w = 1/[\s^2^(Fo^2^)+(0.0878P)^2^+0.0000P] where P=(Fo^2^+2Fc^2^)/3'
_refine_ls_weighting_scheme calc
_refine_ls_wR_factor_gt 0.1496
_refine_ls_wR_factor_ref 0.1561
_reflns_number_gt 3143
_reflns_number_total 4309
_reflns_threshold_expression F^2^>2.0\s(F^2^)
_cod_data_source_file om501093s_si_002.cif
_cod_data_source_block Ad-2
_cod_depositor_comments 'Adding full bibliography for 4085130--4085139.cif.'
_cod_database_code 4085132
_shelxl_res_file
;
TITL MBSN4
CELL  0.71075 14.76600 12.13600 13.88700 90.00000 109.76200 90.00000
ZERR  4 0.00300 0.00200 0.00300 0.00000 0.00700 0.00000
LATT 1
SYMM    -X, .50+Y, .50-Z
SFAC C H AU CL N
UNIT 112 112 4 4 8
L.S. 5
FMAP 2
PLAN 5
BOND $H
CONF
LIST 4
TEMP -100.0
ACTA
SIZE 0.150 0.090 0.030
WGHT    0.087800
BASF   0.28428
FVAR       3.66492
AU1   3    0.778158    0.012060    0.467227    11.00000    0.03911    0.02398 =
         0.03465    0.00274    0.00630   -0.00213
CL1   4    0.797486   -0.156997    0.541861    11.00000    0.06388    0.02893 =
         0.05271    0.01189    0.00881   -0.00326
N2    5    0.692497    0.177483    0.303226    11.00000    0.04382    0.02330 =
         0.03571    0.00144    0.00396   -0.00012
N5    5    0.807364    0.254143    0.426402    11.00000    0.03772    0.02661 =
         0.02738    0.00079    0.00547   -0.00260
C1    1    0.759839    0.158084    0.397555    11.00000    0.04015    0.03324 =
         0.03948   -0.00646    0.01246   -0.00177
C3    1    0.701055    0.285311    0.274276    11.00000    0.04430    0.01994 =
         0.03239    0.00730    0.01302    0.00487
AFIX  43
H3    2    0.663383    0.319362    0.212016    11.00000   -1.20000
AFIX   0
C4    1    0.771445    0.332174    0.349410    11.00000    0.03997    0.02511 =
         0.03143   -0.00048    0.01443   -0.00162
AFIX  43
H4    2    0.793438    0.405879    0.350491    11.00000   -1.20000
AFIX   0
C6    1    0.620036    0.091693    0.248076    11.00000    0.03409    0.01619 =
         0.04384   -0.00063    0.00946   -0.00043
AFIX  13
H6    2    0.640605    0.022170    0.288186    11.00000   -1.20000
AFIX   0
C7    1    0.523704    0.119211    0.254669    11.00000    0.04683    0.03251 =
         0.04181   -0.01804    0.00839   -0.01383
C8    1    0.497411    0.060495    0.327360    11.00000    0.05395    0.05932 =
         0.05249   -0.02184    0.02212   -0.02719
AFIX  43
H8    2    0.538441    0.004015    0.365730    11.00000   -1.20000
AFIX   0
C9    1    0.412883    0.083327    0.344174    11.00000    0.08501    0.09184 =
         0.06856   -0.03670    0.04026   -0.05311
AFIX  43
H9    2    0.397284    0.043241    0.395213    11.00000   -1.20000
AFIX   0
C10   1    0.349556    0.163586    0.288435    11.00000    0.05183    0.12126 =
         0.08382   -0.06070    0.02686   -0.01565
AFIX  43
H10   2    0.291150    0.178813    0.300405    11.00000   -1.20000
AFIX   0
C11   1    0.374318    0.219563    0.216060    11.00000    0.04908    0.06695 =
         0.06969   -0.04094   -0.00034    0.00298
AFIX  43
H11   2    0.332454    0.275825    0.178485    11.00000   -1.20000
AFIX   0
C12   1    0.457812    0.198261    0.194650    11.00000    0.04760    0.04851 =
         0.05659   -0.02900    0.00679    0.00434
C13   1    0.470585    0.255392    0.107792    11.00000    0.04881    0.02808 =
         0.06108    0.00062   -0.00224    0.00571
AFIX  43
H13   2    0.437581    0.323664    0.090516    11.00000   -1.20000
AFIX   0
C14   1    0.521319    0.226389    0.049321    11.00000    0.05331    0.04165 =
         0.04808    0.00984   -0.00080   -0.00024
AFIX  43
H14   2    0.516033    0.275224   -0.005782    11.00000   -1.20000
AFIX   0
C15   1    0.583241    0.132804    0.055676    11.00000    0.04565    0.03803 =
         0.03943   -0.00547    0.00802   -0.01165
C16   1    0.597685    0.101089   -0.034820    11.00000    0.06699    0.06003 =
         0.03900   -0.00330    0.00963   -0.03784
AFIX  43
H16   2    0.571734    0.144998   -0.094479    11.00000   -1.20000
AFIX   0
C17   1    0.649000    0.007071   -0.039163    11.00000    0.07850    0.07022 =
         0.04544   -0.03561    0.04298   -0.03937
AFIX  43
H17   2    0.655869   -0.014038   -0.102209    11.00000   -1.20000
AFIX   0
C18   1    0.690347   -0.056467    0.046870    11.00000    0.07787    0.03343 =
         0.08316   -0.01903    0.04732   -0.01391
AFIX  43
H18   2    0.726061   -0.120683    0.043798    11.00000   -1.20000
AFIX   0
C19   1    0.678812   -0.024889    0.137717    11.00000    0.04107    0.03281 =
         0.04457   -0.00458    0.01509   -0.00564
AFIX  43
H19   2    0.707008   -0.068018    0.197484    11.00000   -1.20000
AFIX   0
C20   1    0.626943    0.068375    0.143028    11.00000    0.04680    0.02181 =
         0.03732   -0.00261    0.00350   -0.00637
C21   1    0.886482    0.272595    0.526889    11.00000    0.04054    0.02788 =
         0.02994    0.00120    0.01111   -0.01050
C22   1    0.849145    0.246955    0.613596    11.00000    0.04518    0.02785 =
         0.04089   -0.00274    0.01548   -0.01108
AFIX  23
H22A  2    0.826619    0.169641    0.608503    11.00000   -1.20000
H22B  2    0.794258    0.295803    0.609459    11.00000   -1.20000
AFIX   0
C23   1    0.931174    0.265021    0.715947    11.00000    0.05682    0.04703 =
         0.02717   -0.00341    0.00907   -0.02193
AFIX  13
H23   2    0.907701    0.246143    0.773549    11.00000   -1.20000
AFIX   0
C24   1    0.960530    0.386063    0.724040    11.00000    0.05465    0.04034 =
         0.03528    0.00008    0.00544   -0.00475
AFIX  23
H24A  2    0.904730    0.433138    0.720469    11.00000   -1.20000
H24B  2    1.012084    0.399832    0.790282    11.00000   -1.20000
AFIX   0
C25   1    0.996291    0.413719    0.636281    11.00000    0.05157    0.03366 =
         0.04453    0.00260    0.00668   -0.01730
AFIX  13
H25   2    1.015752    0.492999    0.640839    11.00000   -1.20000
AFIX   0
C26   1    0.918128    0.393473    0.536301    11.00000    0.05612    0.02320 =
         0.04094    0.00145    0.01554   -0.01223
AFIX  23
H26A  2    0.941553    0.412473    0.479478    11.00000   -1.20000
H26B  2    0.862370    0.441356    0.531020    11.00000   -1.20000
AFIX   0
C27   1    0.973305    0.200372    0.532792    11.00000    0.03943    0.04497 =
         0.04624   -0.01248    0.01305    0.00335
AFIX  23
H27A  2    0.996759    0.218751    0.475853    11.00000   -1.20000
H27B  2    0.954449    0.121711    0.526786    11.00000   -1.20000
AFIX   0
C28   1    1.053193    0.220904    0.635689    11.00000    0.03944    0.04674 =
         0.05539   -0.00721    0.00681    0.00522
AFIX  13
H28   2    1.110093    0.173573    0.640897    11.00000   -1.20000
AFIX   0
C29   1    1.082509    0.341850    0.643456    11.00000    0.04228    0.07304 =
         0.04161   -0.00760    0.00679   -0.02598
AFIX  23
H29A  2    1.134578    0.355311    0.709388    11.00000   -1.20000
H29B  2    1.107072    0.360688    0.587424    11.00000   -1.20000
AFIX   0
C30   1    1.015268    0.192460    0.721505    11.00000    0.06481    0.03297 =
         0.04500    0.00633   -0.00446   -0.00304
AFIX  23
H30A  2    0.995034    0.114263    0.715750    11.00000   -1.20000
H30B  2    1.066919    0.202672    0.788356    11.00000   -1.20000
AFIX   0
HKLF 5
 
REM  MBSN4
REM R1 =  0.0633 for    3143 Fo > 4sig(Fo)  and  0.0846 for all    4309 data
REM    290 parameters refined using      0 restraints
 
END  
     
WGHT      0.0875      0.0000 

REM Highest difference peak  2.532,  deepest hole -1.963,  1-sigma level  0.235
Q1    1   0.7189  0.0136  0.4135  11.00000  0.05    2.53
Q2    1   0.8423  0.0096  0.5145  11.00000  0.05    2.46
Q3    1   0.8454  0.0174  0.4722  11.00000  0.05    2.46
Q4    1   0.7022  0.0165  0.4455  11.00000  0.05    2.31
Q5    1   0.7748  0.4913  0.2729  11.00000  0.05    2.04
;

loop_
_symmetry_equiv_pos_site_id
_symmetry_equiv_pos_as_xyz
1 +X,+Y,+Z
2 -X,1/2+Y,1/2-Z
3 -X,-Y,-Z
4 +X,1/2-Y,1/2+Z

loop_
_atom_site_label
_atom_site_type_symbol
_atom_site_fract_x
_atom_site_fract_y
_atom_site_fract_z
_atom_site_U_iso_or_equiv
_atom_site_adp_type
_atom_site_occupancy
_atom_site_site_symmetry_multiplicity
_atom_site_calc_flag
_atom_site_refinement_flags
Au1 Au 0.77816(3) 0.01206(3) 0.46723(4) 0.03415(19) Uani 1 4 d .
Cl1 Cl 0.7975(2) -0.1570(2) 0.5419(3) 0.0513(8) Uani 1 4 d .
N2 N 0.6925(7) 0.1775(7) 0.3032(7) 0.037(2) Uani 1 4 d .
N5 N 0.8074(6) 0.2541(7) 0.4264(6) 0.032(2) Uani 1 4 d .
C1 C 0.7598(8) 0.1581(9) 0.3976(9) 0.038(3) Uani 1 4 d .
C3 C 0.7010(8) 0.2853(8) 0.2743(8) 0.032(3) Uani 1 4 d .
C4 C 0.7714(8) 0.3322(8) 0.3494(8) 0.032(2) Uani 1 4 d .
C6 C 0.6200(7) 0.0917(8) 0.2481(8) 0.032(3) Uani 1 4 d .
C7 C 0.5237(9) 0.1192(9) 0.2547(9) 0.042(3) Uani 1 4 d .
C8 C 0.4974(10) 0.0605(12) 0.3274(10) 0.054(4) Uani 1 4 d .
C9 C 0.4129(14) 0.0833(16) 0.3442(13) 0.078(5) Uani 1 4 d .
C10 C 0.3496(13) 0.1636(18) 0.2884(16) 0.085(6) Uani 1 4 d .
C11 C 0.3743(11) 0.2196(13) 0.2161(13) 0.067(5) Uani 1 4 d .
C12 C 0.4578(10) 0.1983(11) 0.1946(11) 0.054(4) Uani 1 4 d .
C13 C 0.4706(9) 0.2554(10) 0.1078(11) 0.051(4) Uani 1 4 d .
C14 C 0.5213(9) 0.2264(10) 0.0493(11) 0.052(3) Uani 1 4 d .
C15 C 0.5832(9) 0.1328(9) 0.0557(9) 0.043(3) Uani 1 4 d .
C16 C 0.5977(10) 0.1011(12) -0.0348(10) 0.057(4) Uani 1 4 d .
C17 C 0.6490(12) 0.0071(12) -0.0392(12) 0.059(4) Uani 1 4 d .
C18 C 0.6904(11) -0.0565(11) 0.0469(12) 0.060(4) Uani 1 4 d .
C19 C 0.6788(9) -0.0249(9) 0.1377(10) 0.039(3) Uani 1 4 d .
C20 C 0.6269(8) 0.0684(8) 0.1430(9) 0.038(3) Uani 1 4 d .
C21 C 0.8865(8) 0.2726(8) 0.5269(8) 0.033(3) Uani 1 4 d .
C22 C 0.8491(8) 0.2470(9) 0.6136(8) 0.038(3) Uani 1 4 d .
C23 C 0.9312(9) 0.2650(10) 0.7159(9) 0.045(3) Uani 1 4 d .
C24 C 0.9605(9) 0.3861(10) 0.7240(9) 0.046(3) Uani 1 4 d .
C25 C 0.9963(9) 0.4137(10) 0.6363(9) 0.046(3) Uani 1 4 d .
C26 C 0.9181(9) 0.3935(9) 0.5363(9) 0.040(3) Uani 1 4 d .
C27 C 0.9733(8) 0.2004(10) 0.5328(10) 0.044(3) Uani 1 4 d .
C28 C 1.0532(9) 0.2209(10) 0.6357(10) 0.050(3) Uani 1 4 d .
C29 C 1.0825(9) 0.3418(11) 0.6435(10) 0.054(4) Uani 1 4 d .
C30 C 1.0153(10) 0.1925(10) 0.7215(10) 0.053(4) Uani 1 4 d .
H3 H 0.66338 0.31936 0.21202 0.0386 Uiso 1 4 calc R
H4 H 0.79344 0.40588 0.35049 0.0379 Uiso 1 4 calc R
H6 H 0.64061 0.02217 0.28819 0.0388 Uiso 1 4 calc R
H8 H 0.53844 0.00402 0.36573 0.0650 Uiso 1 4 calc R
H9 H 0.39728 0.04324 0.39521 0.0938 Uiso 1 4 calc R
H10 H 0.29115 0.17881 0.3004 0.1016 Uiso 1 4 calc R
H11 H 0.33245 0.27583 0.17849 0.0805 Uiso 1 4 calc R
H13 H 0.43758 0.32366 0.09052 0.0615 Uiso 1 4 calc R
H14 H 0.51603 0.27522 -0.00578 0.0627 Uiso 1 4 calc R
H16 H 0.57173 0.145 -0.09448 0.0689 Uiso 1 4 calc R
H17 H 0.65587 -0.01404 -0.10221 0.0709 Uiso 1 4 calc R
H18 H 0.72606 -0.12068 0.0438 0.0716 Uiso 1 4 calc R
H19 H 0.70701 -0.06802 0.19748 0.0472 Uiso 1 4 calc R
H22A H 0.82662 0.16964 0.6085 0.0453 Uiso 1 4 calc R
H22B H 0.79426 0.2958 0.60946 0.0453 Uiso 1 4 calc R
H23 H 0.9077 0.24614 0.77355 0.0540 Uiso 1 4 calc R
H24A H 0.90473 0.43314 0.72047 0.0551 Uiso 1 4 calc R
H24B H 1.01208 0.39983 0.79028 0.0551 Uiso 1 4 calc R
H25 H 1.01575 0.493 0.64084 0.0548 Uiso 1 4 calc R
H26A H 0.94155 0.41247 0.47948 0.0484 Uiso 1 4 calc R
H26B H 0.86237 0.44136 0.53102 0.0484 Uiso 1 4 calc R
H27A H 0.99676 0.21875 0.47585 0.0527 Uiso 1 4 calc R
H27B H 0.95445 0.12171 0.52679 0.0527 Uiso 1 4 calc R
H28 H 1.11009 0.17357 0.6409 0.0594 Uiso 1 4 calc R
H29A H 1.13458 0.35531 0.70939 0.0650 Uiso 1 4 calc R
H29B H 1.10707 0.36069 0.58742 0.0650 Uiso 1 4 calc R
H30A H 0.99503 0.11426 0.71575 0.0641 Uiso 1 4 calc R
H30B H 1.06692 0.20267 0.78836 0.0641 Uiso 1 4 calc R

loop_
_atom_site_aniso_label
_atom_site_aniso_U_11
_atom_site_aniso_U_22
_atom_site_aniso_U_33
_atom_site_aniso_U_12
_atom_site_aniso_U_13
_atom_site_aniso_U_23
Au1 0.0391(3) 0.0240(2) 0.0347(3) -0.00213(18) 0.0063(2) 0.00274(18)
Cl1 0.064(2) 0.0289(14) 0.0527(19) -0.0033(13) 0.0088(17) 0.0119(13)
N2 0.044(6) 0.023(4) 0.036(6) -0.000(4) 0.004(5) 0.001(4)
N5 0.038(5) 0.027(4) 0.027(5) -0.003(4) 0.005(4) 0.001(4)
C1 0.040(7) 0.033(6) 0.039(7) -0.002(5) 0.012(6) -0.006(5)
C3 0.044(7) 0.020(5) 0.032(6) 0.005(4) 0.013(6) 0.007(4)
C4 0.040(7) 0.025(5) 0.031(6) -0.002(5) 0.014(5) -0.000(4)
C6 0.034(6) 0.016(5) 0.044(7) -0.000(4) 0.009(5) -0.001(4)
C7 0.047(8) 0.033(6) 0.042(7) -0.014(5) 0.008(6) -0.018(5)
C8 0.054(9) 0.059(9) 0.052(9) -0.027(7) 0.022(7) -0.022(7)
C9 0.085(13) 0.092(13) 0.069(12) -0.053(11) 0.040(10) -0.037(10)
C10 0.052(11) 0.121(17) 0.084(14) -0.016(11) 0.027(11) -0.061(13)
C11 0.049(9) 0.067(10) 0.070(11) 0.003(7) -0.000(9) -0.041(9)
C12 0.048(8) 0.049(8) 0.057(9) 0.004(6) 0.007(7) -0.029(7)
C13 0.049(8) 0.028(6) 0.061(9) 0.006(6) -0.002(7) 0.001(6)
C14 0.053(8) 0.042(7) 0.048(8) -0.000(6) -0.001(7) 0.010(6)
C15 0.046(8) 0.038(6) 0.039(7) -0.012(5) 0.008(6) -0.005(5)
C16 0.067(10) 0.060(9) 0.039(8) -0.038(7) 0.010(7) -0.003(6)
C17 0.079(11) 0.070(10) 0.045(9) -0.039(8) 0.043(9) -0.036(7)
C18 0.078(10) 0.033(7) 0.083(12) -0.014(7) 0.047(9) -0.019(7)
C19 0.041(7) 0.033(6) 0.045(7) -0.006(5) 0.015(6) -0.005(5)
C20 0.047(7) 0.022(5) 0.037(7) -0.006(5) 0.004(6) -0.003(5)
C21 0.041(7) 0.028(6) 0.030(6) -0.011(5) 0.011(5) 0.001(4)
C22 0.045(7) 0.028(5) 0.041(7) -0.011(5) 0.015(6) -0.003(5)
C23 0.057(8) 0.047(7) 0.027(7) -0.022(6) 0.009(6) -0.003(5)
C24 0.055(8) 0.040(7) 0.035(7) -0.005(6) 0.005(6) 0.000(5)
C25 0.052(8) 0.034(6) 0.045(7) -0.017(5) 0.007(6) 0.003(5)
C26 0.056(8) 0.023(5) 0.041(7) -0.012(5) 0.016(6) 0.001(5)
C27 0.039(7) 0.045(7) 0.046(7) 0.003(5) 0.013(7) -0.012(6)
C28 0.039(7) 0.047(7) 0.055(9) 0.005(6) 0.007(7) -0.007(6)
C29 0.042(8) 0.073(9) 0.042(8) -0.026(7) 0.007(6) -0.008(6)
C30 0.065(9) 0.033(6) 0.045(8) -0.003(6) -0.004(7) 0.006(5)

loop_
_atom_type_symbol
_atom_type_description
_atom_type_scat_dispersion_real
_atom_type_scat_dispersion_imag
_atom_type_scat_source
C C 0.0033 0.0016
;
International Tables for Crystallography
(Vol. C, Tables 4.2.6.8 and 6.1.1.4)
;
H H 0.0000 0.0000
;
International Tables for Crystallography
(Vol. C, Table 6.1.1.4)
;
Au Au -2.0133 8.8022
;
International Tables for Crystallography
(Vol. C, Tables 4.2.6.8 and 6.1.1.4)
;
Cl Cl 0.1484 0.1585
;
International Tables for Crystallography
(Vol. C, Tables 4.2.6.8 and 6.1.1.4)
;
N N 0.0061 0.0033
;
International Tables for Crystallography
(Vol. C, Tables 4.2.6.8 and 6.1.1.4)
;

loop_
_geom_angle_atom_site_label_1
_geom_angle_atom_site_label_2
_geom_angle_atom_site_label_3
_geom_angle
_geom_angle_publ_flag
Cl1 Au1 C1 178.2(3) yes
C1 N2 C3 109.3(8) yes
C1 N2 C6 121.9(8) yes
C3 N2 C6 128.6(8) yes
C1 N5 C4 109.6(8) yes
C1 N5 C21 124.5(8) yes
C4 N5 C21 125.9(8) yes
Au1 C1 N2 123.5(7) yes
Au1 C1 N5 130.7(7) yes
N2 C1 N5 105.8(9) yes
N2 C3 C4 107.5(9) yes
N5 C4 C3 107.8(9) yes
N2 C6 C7 110.0(9) yes
N2 C6 C20 110.5(10) yes
C7 C6 C20 118.3(9) yes
C6 C7 C8 115.7(10) yes
C6 C7 C12 126.4(12) yes
C8 C7 C12 117.9(13) yes
C7 C8 C9 120.8(13) yes
C8 C9 C10 121.7(19) yes
C9 C10 C11 117.6(19) yes
C10 C11 C12 123.1(14) yes
C7 C12 C11 118.9(14) yes
C7 C12 C13 123.6(14) yes
C11 C12 C13 117.5(12) yes
C12 C13 C14 129.7(12) yes
C13 C14 C15 130.5(13) yes
C14 C15 C16 116.6(11) yes
C14 C15 C20 126.0(13) yes
C16 C15 C20 117.3(11) yes
C15 C16 C17 121.3(13) yes
C16 C17 C18 120.8(16) yes
C17 C18 C19 118.7(14) yes
C18 C19 C20 121.1(11) yes
C6 C20 C15 124.4(10) yes
C6 C20 C19 114.9(10) yes
C15 C20 C19 120.7(12) yes
N5 C21 C22 109.2(9) yes
N5 C21 C26 109.9(8) yes
N5 C21 C27 109.8(9) yes
C22 C21 C26 108.1(9) yes
C22 C21 C27 111.2(9) yes
C26 C21 C27 108.5(10) yes
C21 C22 C23 108.7(10) yes
C22 C23 C24 108.7(9) yes
C22 C23 C30 110.0(10) yes
C24 C23 C30 110.6(11) yes
C23 C24 C25 108.7(10) yes
C24 C25 C26 109.9(11) yes
C24 C25 C29 109.3(10) yes
C26 C25 C29 109.5(10) yes
C21 C26 C25 110.7(9) yes
C21 C27 C28 108.8(10) yes
C27 C28 C29 109.4(10) yes
C27 C28 C30 108.8(11) yes
C29 C28 C30 109.6(11) yes
C25 C29 C28 109.7(11) yes
C23 C30 C28 110.1(10) yes
N2 C3 H3 126.259 no
C4 C3 H3 126.257 no
N5 C4 H4 126.088 no
C3 C4 H4 126.081 no
N2 C6 H6 105.704 no
C7 C6 H6 105.706 no
C20 C6 H6 105.706 no
C7 C8 H8 119.612 no
C9 C8 H8 119.611 no
C8 C9 H9 119.146 no
C10 C9 H9 119.153 no
C9 C10 H10 121.214 no
C11 C10 H10 121.227 no
C10 C11 H11 118.468 no
C12 C11 H11 118.481 no
C12 C13 H13 115.145 no
C14 C13 H13 115.150 no
C13 C14 H14 114.731 no
C15 C14 H14 114.738 no
C15 C16 H16 119.371 no
C17 C16 H16 119.368 no
C16 C17 H17 119.585 no
C18 C17 H17 119.584 no
C17 C18 H18 120.649 no
C19 C18 H18 120.645 no
C18 C19 H19 119.432 no
C20 C19 H19 119.446 no
C21 C22 H22A 109.958 no
C21 C22 H22B 109.950 no
C23 C22 H22A 109.963 no
C23 C22 H22B 109.955 no
H22A C22 H22B 108.340 no
C22 C23 H23 109.184 no
C24 C23 H23 109.183 no
C30 C23 H23 109.181 no
C23 C24 H24A 109.949 no
C23 C24 H24B 109.950 no
C25 C24 H24A 109.946 no
C25 C24 H24B 109.951 no
H24A C24 H24B 108.333 no
C24 C25 H25 109.383 no
C26 C25 H25 109.386 no
C29 C25 H25 109.385 no
C21 C26 H26A 109.502 no
C21 C26 H26B 109.497 no
C25 C26 H26A 109.502 no
C25 C26 H26B 109.493 no
H26A C26 H26B 108.067 no
C21 C27 H27A 109.920 no
C21 C27 H27B 109.916 no
C28 C27 H27A 109.929 no
C28 C27 H27B 109.917 no
H27A C27 H27B 108.327 no
C27 C28 H28 109.666 no
C29 C28 H28 109.666 no
C30 C28 H28 109.666 no
C25 C29 H29A 109.736 no
C25 C29 H29B 109.727 no
C28 C29 H29A 109.733 no
C28 C29 H29B 109.730 no
H29A C29 H29B 108.209 no
C23 C30 H30A 109.624 no
C23 C30 H30B 109.627 no
C28 C30 H30A 109.638 no
C28 C30 H30B 109.641 no
H30A C30 H30B 108.144 no

loop_
_geom_bond_atom_site_label_1
_geom_bond_atom_site_label_2
_geom_bond_distance
_geom_bond_publ_flag
Au1 Cl1 2.273(3) yes
Au1 C1 1.993(11) yes
N2 C1 1.371(13) yes
N2 C3 1.387(13) yes
N2 C6 1.504(12) yes
N5 C1 1.350(13) yes
N5 C4 1.392(13) yes
N5 C21 1.503(12) yes
C3 C4 1.326(13) yes
C6 C7 1.494(18) yes
C6 C20 1.523(18) yes
C7 C8 1.39(2) yes
C7 C12 1.419(16) yes
C8 C9 1.37(3) yes
C9 C10 1.39(3) yes
C10 C11 1.36(3) yes
C11 C12 1.39(2) yes
C12 C13 1.46(2) yes
C13 C14 1.33(2) yes
C14 C15 1.442(18) yes
C15 C16 1.40(2) yes
C15 C20 1.404(15) yes
C16 C17 1.38(2) yes
C17 C18 1.38(2) yes
C18 C19 1.38(2) yes
C19 C20 1.382(16) yes
C21 C22 1.516(18) yes
C21 C26 1.532(15) yes
C21 C27 1.532(17) yes
C22 C23 1.540(14) yes
C23 C24 1.525(17) yes
C23 C30 1.503(19) yes
C24 C25 1.52(2) yes
C25 C26 1.495(14) yes
C25 C29 1.518(19) yes
C27 C28 1.535(16) yes
C28 C29 1.524(18) yes
C28 C30 1.52(2) yes
C3 H3 0.950 no
C4 H4 0.950 no
C6 H6 1.000 no
C8 H8 0.950 no
C9 H9 0.950 no
C10 H10 0.950 no
C11 H11 0.950 no
C13 H13 0.950 no
C14 H14 0.950 no
C16 H16 0.950 no
C17 H17 0.950 no
C18 H18 0.950 no
C19 H19 0.950 no
C22 H22A 0.990 no
C22 H22B 0.990 no
C23 H23 1.000 no
C24 H24A 0.990 no
C24 H24B 0.990 no
C25 H25 1.000 no
C26 H26A 0.990 no
C26 H26B 0.990 no
C27 H27A 0.990 no
C27 H27B 0.990 no
C28 H28 1.000 no
C29 H29A 0.990 no
C29 H29B 0.990 no
C30 H30A 0.990 no
C30 H30B 0.990 no

loop_
_geom_contact_atom_site_label_1
_geom_contact_atom_site_label_2
_geom_contact_distance
_geom_contact_publ_flag
_geom_contact_site_symmetry_2
Au1 C6 3.293(10) no .
Au1 C21 3.514(10) no .
Au1 C22 3.452(11) no .
Au1 C27 3.547(12) no .
N2 C8 3.329(19) no .
N2 C12 3.288(16) no .
N2 C15 3.311(14) no .
N2 C19 3.323(15) no .
C1 C7 3.412(16) no .
C1 C20 3.583(15) no .
C1 C22 3.038(15) no .
C1 C27 3.118(15) no .
C3 C7 3.242(17) no .
C3 C12 3.543(18) no .
C3 C13 3.426(16) no .
C3 C14 3.422(16) no .
C3 C15 3.478(15) no .
C3 C20 3.178(14) no .
C4 C26 2.860(14) no .
C4 C27 3.577(14) no .
C6 C13 3.115(15) no .
C6 C14 3.114(17) no .
C7 C10 2.82(3) no .
C7 C14 3.12(2) no .
C7 C15 3.17(2) no .
C8 C11 2.74(2) no .
C9 C12 2.76(3) no .
C12 C15 3.19(2) no .
C12 C20 3.23(2) no .
C13 C20 3.156(17) no .
C15 C18 2.815(19) no .
C16 C19 2.752(18) no .
C17 C20 2.76(2) no .
C21 C24 2.926(15) no .
C21 C29 2.922(16) no .
C21 C30 2.897(15) no .
C22 C25 2.907(17) no .
C22 C28 2.940(18) no .
C22 C29 3.522(18) no .
C23 C26 2.892(17) no .
C23 C27 2.92(2) no .
C23 C29 2.90(2) no .
C24 C27 3.536(19) no .
C24 C28 2.92(2) no .
C25 C27 2.925(17) no .
C25 C30 2.909(17) no .
C26 C28 2.899(16) no .
C26 C30 3.483(16) no .
C4 C16 3.55(2) no 4_555
C4 C17 3.37(2) no 4_555
C7 C17 3.556(18) no 3_655
C9 C14 3.60(2) no 4_555
C12 C17 3.325(19) no 3_655
C13 C18 3.555(18) no 3_655
C14 C9 3.60(2) no 4_554
C16 C4 3.55(2) no 4_554
C17 C4 3.37(2) no 4_554
C17 C7 3.556(18) no 3_655
C17 C12 3.325(19) no 3_655
C18 C13 3.555(18) no 3_655
Au1 H6 2.6282 no .
Au1 H8 3.3394 no .
Au1 H22A 2.6587 no .
Au1 H27B 2.7884 no .
N2 H4 3.1103 no .
N2 H8 3.4198 no .
N2 H19 3.3604 no .
N5 H3 3.1192 no .
N5 H22A 2.6535 no .
N5 H22B 2.6624 no .
N5 H26A 2.6784 no .
N5 H26B 2.6711 no .
N5 H27A 2.6793 no .
N5 H27B 2.6826 no .
C1 H3 3.1649 no .
C1 H4 3.1522 no .
C1 H6 2.5137 no .
C1 H22A 2.7604 no .
C1 H22B 3.2710 no .
C1 H27A 3.3750 no .
C1 H27B 2.8611 no .
C3 H6 3.3390 no .
C4 H22B 3.5394 no .
C4 H26A 2.7300 no .
C4 H26B 2.7621 no .
C4 H27A 3.4779 no .
C6 H3 2.9174 no .
C6 H8 2.5660 no .
C6 H19 2.5515 no .
C7 H3 3.3662 no .
C7 H9 3.2569 no .
C7 H11 3.2691 no .
C7 H13 3.3181 no .
C8 H6 2.4002 no .
C8 H10 3.2721 no .
C9 H11 3.2116 no .
C10 H8 3.2644 no .
C11 H9 3.2114 no .
C11 H13 2.5708 no .
C12 H3 3.3071 no .
C12 H6 3.3420 no .
C12 H8 3.2720 no .
C12 H10 3.2730 no .
C12 H14 3.3131 no .
C13 H3 2.8313 no .
C13 H11 2.5573 no .
C14 H3 2.7519 no .
C14 H16 2.5540 no .
C15 H3 3.0827 no .
C15 H6 3.3311 no .
C15 H13 3.3059 no .
C15 H17 3.2747 no .
C15 H19 3.2747 no .
C16 H14 2.5320 no .
C16 H18 3.2603 no .
C17 H19 3.2342 no .
C18 H16 3.2518 no .
C19 H6 2.4099 no .
C19 H17 3.2358 no .
C20 H3 3.1839 no .
C20 H14 3.3115 no .
C20 H16 3.2542 no .
C20 H18 3.2663 no .
C21 H4 2.8686 no .
C21 H23 3.3479 no .
C21 H24A 3.2566 no .
C21 H25 3.3555 no .
C21 H28 3.3642 no .
C21 H29B 3.2569 no .
C21 H30A 3.2090 no .
C22 H24A 2.6755 no .
C22 H24B 3.3554 no .
C22 H26A 3.3293 no .
C22 H26B 2.6592 no .
C22 H27A 3.3685 no .
C22 H27B 2.7292 no .
C22 H30A 2.6794 no .
C22 H30B 3.3528 no .
C23 H25 3.3442 no .
C23 H26B 3.2316 no .
C23 H27B 3.2641 no .
C23 H28 3.3406 no .
C23 H29A 3.2273 no .
C24 H22A 3.3522 no .
C24 H22B 2.6679 no .
C24 H26A 3.3274 no .
C24 H26B 2.6663 no .
C24 H29A 2.6719 no .
C24 H29B 3.3395 no .
C24 H30A 3.3456 no .
C24 H30B 2.6963 no .
C25 H22B 3.2148 no .
C25 H23 3.3418 no .
C25 H27A 3.2516 no .
C25 H28 3.3539 no .
C25 H30B 3.2586 no .
C26 H4 2.6188 no .
C26 H22A 3.3356 no .
C26 H22B 2.6532 no .
C26 H24A 2.6748 no .
C26 H24B 3.3259 no .
C26 H27A 2.6848 no .
C26 H27B 3.3512 no .
C26 H29A 3.3185 no .
C26 H29B 2.6658 no .
C27 H22A 2.7343 no .
C27 H22B 3.3717 no .
C27 H26A 2.6756 no .
C27 H26B 3.3482 no .
C27 H29A 3.3573 no .
C27 H29B 2.6924 no .
C27 H30A 2.6645 no .
C27 H30B 3.3452 no .
C28 H22A 3.2967 no .
C28 H23 3.3400 no .
C28 H24B 3.2517 no .
C28 H25 3.3529 no .
C28 H26A 3.2265 no .
C29 H24A 3.3408 no .
C29 H24B 2.6772 no .
C29 H26A 2.6547 no .
C29 H26B 3.3212 no .
C29 H27A 2.6944 no .
C29 H27B 3.3566 no .
C29 H30A 3.3440 no .
C29 H30B 2.6960 no .
C30 H22A 2.7098 no .
C30 H22B 3.3481 no .
C30 H24A 3.3437 no .
C30 H24B 2.6979 no .
C30 H27A 3.3441 no .
C30 H27B 2.6857 no .
C30 H29A 2.6904 no .
C30 H29B 3.3436 no .
H3 H4 2.4477 no .
H3 H13 3.1878 no .
H3 H14 3.1175 no .
H4 H26A 2.3128 no .
H4 H26B 2.4044 no .
H6 H8 2.1407 no .
H6 H19 2.1404 no .
H8 H9 2.3056 no .
H9 H10 2.3454 no .
H10 H11 2.3071 no .
H11 H13 2.3498 no .
H13 H14 2.1268 no .
H14 H16 2.3187 no .
H16 H17 2.3175 no .
H17 H18 2.3322 no .
H18 H19 2.3341 no .
H22A H23 2.3860 no .
H22A H24A 3.5723 no .
H22A H26B 3.5629 no .
H22A H27B 2.5762 no .
H22A H30A 2.5198 no .
H22B H23 2.4043 no .
H22B H24A 2.4728 no .
H22B H24B 3.5753 no .
H22B H26A 3.5564 no .
H22B H26B 2.4616 no .
H22B H30A 3.5864 no .
H23 H24A 2.3820 no .
H23 H24B 2.3804 no .
H23 H30A 2.3598 no .
H23 H30B 2.3497 no .
H24A H25 2.3799 no .
H24A H26A 3.5761 no .
H24A H26B 2.4920 no .
H24A H29A 3.5760 no .
H24A H30B 3.5945 no .
H24B H25 2.3800 no .
H24B H26B 3.5667 no .
H24B H29A 2.4899 no .
H24B H29B 3.5779 no .
H24B H30B 2.5291 no .
H25 H26A 2.3487 no .
H25 H26B 2.3478 no .
H25 H29A 2.3765 no .
H25 H29B 2.3714 no .
H26A H27A 2.4944 no .
H26A H27B 3.5826 no .
H26A H29A 3.5560 no .
H26A H29B 2.4775 no .
H26B H27A 3.5849 no .
H26B H29B 3.5656 no .
H27A H28 2.4002 no .
H27A H29A 3.5976 no .
H27A H29B 2.5128 no .
H27A H30A 3.5728 no .
H27B H28 2.3929 no .
H27B H29B 3.5939 no .
H27B H30A 2.4879 no .
H27B H30B 3.5831 no .
H28 H29A 2.3806 no .
H28 H29B 2.3850 no .
H28 H30A 2.3831 no .
H28 H30B 2.3679 no .
H29A H30A 3.5965 no .
H29A H30B 2.5245 no .
H29B H30B 3.5965 no .
Au1 H11 3.5702 no 2_645
Au1 H28 3.4247 no 3_756
Cl1 H9 3.5554 no 3_656
Cl1 H10 2.9190 no 3_656
Cl1 H11 3.1208 no 2_645
Cl1 H13 3.3418 no 2_645
Cl1 H18 2.9003 no 4_545
Cl1 H24B 3.0633 no 2_746
Cl1 H27A 3.2183 no 3_756
Cl1 H28 3.2690 no 3_756
Cl1 H29A 3.2586 no 2_746
Cl1 H30B 3.0456 no 2_746
N2 H16 3.3989 no 4_555
N2 H22B 3.5125 no 4_554
N2 H23 3.4659 no 4_554
N5 H23 2.9711 no 4_554
C1 H23 3.4097 no 4_554
C3 H16 3.1681 no 4_555
C3 H17 3.4447 no 4_555
C3 H22A 3.4530 no 4_554
C3 H22B 3.1988 no 4_554
C3 H23 3.0786 no 4_554
C4 H16 3.3068 no 4_555
C4 H17 3.0018 no 4_555
C4 H23 2.7375 no 4_554
C7 H16 3.4749 no 4_555
C7 H17 3.0571 no 3_655
C8 H13 3.1214 no 2_645
C8 H14 2.9982 no 4_555
C8 H17 3.2297 no 3_655
C9 H3 3.3978 no 2_645
C9 H13 3.5024 no 4_555
C9 H14 2.7318 no 4_555
C9 H17 3.2743 no 3_655
C10 H14 3.1639 no 4_555
C10 H17 3.1381 no 3_655
C10 H19 3.3846 no 2_655
C10 H29A 2.9963 no 4_454
C11 H16 3.5965 no 4_555
C11 H17 2.9056 no 3_655
C11 H19 3.2411 no 2_655
C12 H16 3.4194 no 4_555
C12 H17 2.8296 no 3_655
C13 H8 3.0481 no 2_655
C13 H17 3.4603 no 3_655
C13 H18 3.3766 no 3_655
C15 H22B 3.0731 no 4_554
C16 H22B 3.1738 no 4_554
C17 H4 3.1974 no 4_554
C17 H22B 3.4044 no 4_554
C17 H26B 3.0318 no 4_554
C18 H22B 3.4951 no 4_554
C18 H24A 3.5933 no 4_554
C18 H26B 2.9715 no 4_554
C19 H11 3.5606 no 2_645
C19 H22B 3.3529 no 4_554
C19 H24A 3.3311 no 4_554
C20 H22B 3.1333 no 4_554
C22 H3 3.5462 no 4_555
C23 H27A 3.4117 no 4_555
C24 H27A 3.5871 no 4_555
C24 H30A 2.9032 no 2_756
C25 H26A 2.9789 no 3_766
C25 H30A 3.1597 no 2_756
C26 H25 3.2445 no 3_766
C26 H26A 3.1929 no 3_766
C26 H29B 3.3999 no 3_766
C27 H23 3.4586 no 4_554
C29 H4 3.5541 no 3_766
C29 H10 3.1247 no 4_655
C29 H26A 3.3942 no 3_766
C30 H24A 3.3623 no 2_746
C30 H24B 3.5717 no 2_746
C30 H25 3.2119 no 2_746
H3 C9 3.3978 no 2_655
H3 C22 3.5462 no 4_554
H3 H8 3.5907 no 2_655
H3 H9 3.0822 no 2_655
H3 H16 3.4203 no 4_555
H3 H17 3.5275 no 4_555
H3 H22A 3.1996 no 4_554
H3 H22B 3.0948 no 4_554
H3 H23 3.5061 no 4_554
H4 C17 3.1974 no 4_555
H4 C29 3.5541 no 3_766
H4 H17 2.6801 no 4_555
H4 H23 2.9344 no 4_554
H4 H25 3.0380 no 3_766
H4 H29A 3.2891 no 3_766
H4 H29B 3.1734 no 3_766
H6 H11 3.0308 no 2_645
H6 H13 3.3599 no 2_645
H8 C13 3.0481 no 2_645
H8 H3 3.5907 no 2_645
H8 H9 3.1812 no 3_656
H8 H11 3.5316 no 2_645
H8 H13 2.2672 no 2_645
H8 H14 3.2970 no 4_555
H9 Cl1 3.5554 no 3_656
H9 H3 3.0822 no 2_645
H9 H8 3.1812 no 3_656
H9 H9 3.5783 no 3_656
H9 H13 3.5721 no 2_645
H9 H13 3.0378 no 4_555
H9 H14 2.8616 no 4_555
H10 Cl1 2.9190 no 3_656
H10 C29 3.1247 no 4_454
H10 H14 3.5409 no 4_555
H10 H18 3.3225 no 2_655
H10 H19 3.0726 no 2_655
H10 H28 3.3554 no 4_454
H10 H29A 2.2667 no 4_454
H10 H29B 3.3060 no 4_454
H10 H30B 3.5616 no 4_454
H11 Au1 3.5702 no 2_655
H11 Cl1 3.1208 no 2_655
H11 C19 3.5606 no 2_655
H11 H6 3.0308 no 2_655
H11 H8 3.5316 no 2_655
H11 H17 3.3718 no 3_655
H11 H18 3.4666 no 3_655
H11 H19 2.7525 no 2_655
H11 H28 3.2049 no 4_454
H11 H29A 3.4787 no 4_454
H11 H29B 3.5459 no 4_454
H13 Cl1 3.3418 no 2_655
H13 C8 3.1214 no 2_655
H13 C9 3.5024 no 4_554
H13 H6 3.3599 no 2_655
H13 H8 2.2672 no 2_655
H13 H9 3.5721 no 2_655
H13 H9 3.0378 no 4_554
H13 H18 3.5126 no 3_655
H14 C8 2.9982 no 4_554
H14 C9 2.7318 no 4_554
H14 C10 3.1639 no 4_554
H14 H8 3.2970 no 4_554
H14 H9 2.8616 no 4_554
H14 H10 3.5409 no 4_554
H16 N2 3.3989 no 4_554
H16 C3 3.1681 no 4_554
H16 C4 3.3068 no 4_554
H16 C7 3.4749 no 4_554
H16 C11 3.5965 no 4_554
H16 C12 3.4194 no 4_554
H16 H3 3.4203 no 4_554
H17 C3 3.4447 no 4_554
H17 C4 3.0018 no 4_554
H17 C7 3.0571 no 3_655
H17 C8 3.2297 no 3_655
H17 C9 3.2743 no 3_655
H17 C10 3.1381 no 3_655
H17 C11 2.9056 no 3_655
H17 C12 2.8296 no 3_655
H17 C13 3.4603 no 3_655
H17 H3 3.5275 no 4_554
H17 H4 2.6801 no 4_554
H17 H11 3.3718 no 3_655
H17 H26B 3.1119 no 4_554
H18 Cl1 2.9003 no 4_544
H18 C13 3.3766 no 3_655
H18 H10 3.3225 no 2_645
H18 H11 3.4666 no 3_655
H18 H13 3.5126 no 3_655
H18 H26B 3.0100 no 4_554
H18 H29B 3.5326 no 2_745
H18 H30B 3.3089 no 3_756
H19 C10 3.3846 no 2_645
H19 C11 3.2411 no 2_645
H19 H10 3.0726 no 2_645
H19 H11 2.7525 no 2_645
H19 H24A 3.2672 no 4_554
H19 H28 3.1421 no 3_756
H22A C3 3.4530 no 4_555
H22A H3 3.1996 no 4_555
H22B N2 3.5125 no 4_555
H22B C3 3.1988 no 4_555
H22B C15 3.0731 no 4_555
H22B C16 3.1738 no 4_555
H22B C17 3.4044 no 4_555
H22B C18 3.4951 no 4_555
H22B C19 3.3529 no 4_555
H22B C20 3.1333 no 4_555
H22B H3 3.0948 no 4_555
H23 N2 3.4659 no 4_555
H23 N5 2.9711 no 4_555
H23 C1 3.4097 no 4_555
H23 C3 3.0786 no 4_555
H23 C4 2.7375 no 4_555
H23 C27 3.4586 no 4_555
H23 H3 3.5061 no 4_555
H23 H4 2.9344 no 4_555
H23 H25 3.3497 no 2_746
H23 H26A 3.3416 no 4_555
H23 H27A 2.7028 no 4_555
H24A C18 3.5933 no 4_555
H24A C19 3.3311 no 4_555
H24A C30 3.3623 no 2_756
H24A H19 3.2672 no 4_555
H24A H28 3.5430 no 2_756
H24A H30A 2.6306 no 2_756
H24A H30B 3.3052 no 2_756
H24B Cl1 3.0633 no 2_756
H24B C30 3.5717 no 2_756
H24B H27A 3.0261 no 4_555
H24B H30A 2.6046 no 2_756
H25 C26 3.2445 no 3_766
H25 C30 3.2119 no 2_756
H25 H4 3.0380 no 3_766
H25 H23 3.3497 no 2_756
H25 H26A 2.2843 no 3_766
H25 H26B 3.5318 no 3_766
H25 H29B 3.5500 no 3_766
H25 H30A 2.5242 no 2_756
H25 H30B 3.1214 no 2_756
H26A C25 2.9789 no 3_766
H26A C26 3.1929 no 3_766
H26A C29 3.3942 no 3_766
H26A H23 3.3416 no 4_554
H26A H25 2.2843 no 3_766
H26A H26A 2.6745 no 3_766
H26A H26B 3.4404 no 3_766
H26A H29B 2.9165 no 3_766
H26B C17 3.0318 no 4_555
H26B C18 2.9715 no 4_555
H26B H17 3.1119 no 4_555
H26B H18 3.0100 no 4_555
H26B H25 3.5318 no 3_766
H26B H26A 3.4404 no 3_766
H26B H29B 3.0302 no 3_766
H27A Cl1 3.2183 no 3_756
H27A C23 3.4117 no 4_554
H27A C24 3.5871 no 4_554
H27A H23 2.7028 no 4_554
H27A H24B 3.0261 no 4_554
H27A H30B 3.2536 no 4_554
H27B H27B 3.4303 no 3_756
H28 Au1 3.4247 no 3_756
H28 Cl1 3.2690 no 3_756
H28 H10 3.3554 no 4_655
H28 H11 3.2049 no 4_655
H28 H19 3.1421 no 3_756
H28 H24A 3.5430 no 2_746
H29A Cl1 3.2586 no 2_756
H29A C10 2.9963 no 4_655
H29A H4 3.2891 no 3_766
H29A H10 2.2667 no 4_655
H29A H11 3.4787 no 4_655
H29B C26 3.3999 no 3_766
H29B H4 3.1734 no 3_766
H29B H10 3.3060 no 4_655
H29B H11 3.5459 no 4_655
H29B H18 3.5326 no 2_755
H29B H25 3.5500 no 3_766
H29B H26A 2.9165 no 3_766
H29B H26B 3.0302 no 3_766
H30A C24 2.9032 no 2_746
H30A C25 3.1597 no 2_746
H30A H24A 2.6306 no 2_746
H30A H24B 2.6046 no 2_746
H30A H25 2.5242 no 2_746
H30B Cl1 3.0456 no 2_756
H30B H10 3.5616 no 4_655
H30B H18 3.3089 no 3_756
H30B H24A 3.3052 no 2_746
H30B H25 3.1214 no 2_746
H30B H27A 3.2536 no 4_555

loop_
_geom_torsion_atom_site_label_1
_geom_torsion_atom_site_label_2
_geom_torsion_atom_site_label_3
_geom_torsion_atom_site_label_4
_geom_torsion
_geom_torsion_publ_flag
C1 N2 C3 C4 -0.6(14) no
C3 N2 C1 Au1 -177.3(10) no
C3 N2 C1 N5 1.3(14) no
C1 N2 C6 C7 104.3(11) no
C1 N2 C6 C20 -123.3(11) no
C6 N2 C1 Au1 5.7(17) no
C6 N2 C1 N5 -175.8(10) no
C3 N2 C6 C7 -72.1(15) no
C3 N2 C6 C20 60.3(14) no
C6 N2 C3 C4 176.2(10) no
C1 N5 C4 C3 1.1(14) no
C4 N5 C1 Au1 176.9(10) no
C4 N5 C1 N2 -1.5(13) no
C1 N5 C21 C22 -57.3(14) no
C1 N5 C21 C26 -175.8(10) no
C1 N5 C21 C27 65.0(14) no
C21 N5 C1 Au1 -3.3(19) no
C21 N5 C1 N2 178.3(10) no
C4 N5 C21 C22 122.4(11) no
C4 N5 C21 C26 3.9(16) no
C4 N5 C21 C27 -115.4(11) no
C21 N5 C4 C3 -178.6(10) no
N2 C3 C4 N5 -0.3(14) no
N2 C6 C7 C8 -101.0(10) no
N2 C6 C7 C12 79.1(12) no
N2 C6 C20 C15 -82.3(11) no
N2 C6 C20 C19 99.1(9) no
C7 C6 C20 C15 45.7(14) no
C7 C6 C20 C19 -132.8(9) no
C20 C6 C7 C8 130.8(9) no
C20 C6 C7 C12 -49.2(14) no
C6 C7 C8 C9 176.3(9) no
C6 C7 C12 C11 -175.1(9) no
C6 C7 C12 C13 7.9(18) no
C8 C7 C12 C11 4.9(16) no
C8 C7 C12 C13 -172.1(10) no
C12 C7 C8 C9 -3.7(17) no
C7 C8 C9 C10 1(2) no
C8 C9 C10 C11 -0(3) no
C9 C10 C11 C12 1(3) no
C10 C11 C12 C7 -4(2) no
C10 C11 C12 C13 173.3(14) no
C7 C12 C13 C14 23.0(19) no
C11 C12 C13 C14 -154.1(12) no
C12 C13 C14 C15 -3(2) no
C13 C14 C15 C16 156.4(12) no
C13 C14 C15 C20 -21(2) no
C14 C15 C16 C17 -174.5(11) no
C14 C15 C20 C6 -3.6(18) no
C14 C15 C20 C19 174.8(10) no
C16 C15 C20 C6 179.1(10) no
C16 C15 C20 C19 -2.5(17) no
C20 C15 C16 C17 3.1(18) no
C15 C16 C17 C18 -2(2) no
C16 C17 C18 C19 1(2) no
C17 C18 C19 C20 0(2) no
C18 C19 C20 C6 179.5(10) no
C18 C19 C20 C15 1.0(18) no
N5 C21 C22 C23 179.4(7) no
N5 C21 C26 C25 179.5(9) no
N5 C21 C27 C28 179.8(8) no
C22 C21 C26 C25 60.3(12) no
C26 C21 C22 C23 -61.0(10) no
C22 C21 C27 C28 -59.2(11) no
C27 C21 C22 C23 58.1(10) no
C26 C21 C27 C28 59.6(11) no
C27 C21 C26 C25 -60.5(12) no
C21 C22 C23 C24 62.6(12) no
C21 C22 C23 C30 -58.5(11) no
C22 C23 C24 C25 -61.1(13) no
C22 C23 C30 C28 61.1(12) no
C24 C23 C30 C28 -59.0(11) no
C30 C23 C24 C25 59.7(11) no
C23 C24 C25 C26 59.9(11) no
C23 C24 C25 C29 -60.2(11) no
C24 C25 C26 C21 -59.8(13) no
C24 C25 C29 C28 60.7(11) no
C26 C25 C29 C28 -59.7(13) no
C29 C25 C26 C21 60.2(14) no
C21 C27 C28 C29 -60.3(13) no
C21 C27 C28 C30 59.4(12) no
C27 C28 C29 C25 60.0(14) no
C27 C28 C30 C23 -61.4(11) no
C29 C28 C30 C23 58.2(11) no
C30 C28 C29 C25 -59.2(12) no
